data_7160082
loop_
_publ_author_name
'Ahemad, Mohammed Ansar'
'Nayak, Sabita'
'Prusty, Kamalika'
'Panigrahi, Gopinatha'
'Mohapatra, Suhasini'
'Mohapatra, Seetaram'

_publ_section_title
;
 Design and synthesis of 1,2-dihydroquinoline/chromene fused sugar
 triazole frameworks by copper-catalyzed one-pot click and intramolecular
 arylation reactions.
;
_journal_issue 33
_journal_name_full 'Organic &amp; biomolecular chemistry'
_journal_page_first 6748
_journal_page_last 6762
_journal_paper_doi 10.1039/d4ob00711e
_journal_volume 22
_journal_year 2024
_chemical_formula_moiety 'C28 H27 N3 O5'
_chemical_formula_sum 'C28 H27 N3 O5'
_chemical_formula_weight 485.52
_space_group_crystal_system orthorhombic
_space_group_IT_number 19
_space_group_name_Hall 'P 2ac 2ab'
_space_group_name_H-M_alt 'P 21 21 21'
_atom_sites_solution_hydrogens geom
_atom_sites_solution_primary dual
_audit_block_doi 10.5517/ccdc.csd.cc2jcqd1
_audit_creation_date 2024-02-23
_audit_creation_method
;
Olex2 1.5
(compiled 2022.04.07 svn.rca3783a0 for OlexSys, GUI svn.r6498)
;
_audit_update_record
;
2024-02-23 deposited with the CCDC.	2024-07-29 downloaded from the CCDC.
;
_cell_angle_alpha 90
_cell_angle_beta 90
_cell_angle_gamma 90
_cell_formula_units_Z 4
_cell_length_a 9.4997(8)
_cell_length_b 9.6206(9)
_cell_length_c 27.309(3)
_cell_measurement_reflns_used 9937
_cell_measurement_temperature 273.15
_cell_measurement_theta_max 27.317
_cell_measurement_theta_min 2.244
_cell_volume 2495.8(4)
_computing_cell_refinement 'SAINT V8.38A (Bruker, 2018)'
_computing_data_reduction 'SAINT V8.38A (Bruker, 2018)'
_computing_molecular_graphics 'Olex2 1.5 (Dolomanov et al., 2009)'
_computing_publication_material 'Olex2 1.5 (Dolomanov et al., 2009)'
_computing_structure_refinement 'SHELXL 2018/3 (Sheldrick, 2015)'
_computing_structure_solution 'SHELXT 2018/2 (Sheldrick, 2018)'
_diffrn_ambient_temperature 273.15
_diffrn_measured_fraction_theta_full 0.995
_diffrn_measured_fraction_theta_max 0.994
_diffrn_measurement_device_type 'Bruker APEX-II CCD'
_diffrn_measurement_method '\f and \w scans'
_diffrn_radiation_type MoK\a
_diffrn_radiation_wavelength 0.71073
_diffrn_reflns_av_R_equivalents 0.0464
_diffrn_reflns_av_unetI/netI 0.0272
_diffrn_reflns_Laue_measured_fraction_full 0.995
_diffrn_reflns_Laue_measured_fraction_max 0.994
_diffrn_reflns_limit_h_max 12
_diffrn_reflns_limit_h_min -11
_diffrn_reflns_limit_k_max 13
_diffrn_reflns_limit_k_min -13
_diffrn_reflns_limit_l_max 37
_diffrn_reflns_limit_l_min -37
_diffrn_reflns_number 51312
_diffrn_reflns_point_group_measured_fraction_full 0.996
_diffrn_reflns_point_group_measured_fraction_max 0.995
_diffrn_reflns_theta_full 25.242
_diffrn_reflns_theta_max 28.897
_diffrn_reflns_theta_min 2.244
_diffrn_source 'fine-focus sealed tube'
_diffrn_source_current 0.8
_diffrn_source_power 0.04
_diffrn_source_voltage 50.0
_diffrn_standards_number 0
_exptl_absorpt_coefficient_mu 0.090
_exptl_absorpt_correction_T_max 0.7458
_exptl_absorpt_correction_T_min 0.6624
_exptl_absorpt_process_details
;
SADABS-2016/2 (Bruker,2016/2) was used for absorption correction.
wR2(int) was 0.1288 before and 0.0585 after correction.
The Ratio of minimum to maximum transmission is 0.8882.
The \l/2 correction factor is Not present.
;
_exptl_crystal_colour colourless
_exptl_crystal_density_diffrn 1.292
_exptl_crystal_description needle
_exptl_crystal_F_000 1024
_refine_diff_density_max 0.137
_refine_diff_density_min -0.122
_refine_diff_density_rms 0.027
_refine_ls_abs_structure_details
;
 Flack x determined using 1977 quotients [(I+)-(I-)]/[(I+)+(I-)]
 (Parsons, Flack and Wagner, Acta Cryst. B69 (2013) 249-259).
;
_refine_ls_abs_structure_Flack 0.8(3)
_refine_ls_extinction_method none
_refine_ls_goodness_of_fit_ref 1.047
_refine_ls_hydrogen_treatment constr
_refine_ls_matrix_type full
_refine_ls_number_parameters 327
_refine_ls_number_reflns 6535
_refine_ls_number_restraints 0
_refine_ls_restrained_S_all 1.047
_refine_ls_R_factor_all 0.0561
_refine_ls_R_factor_gt 0.0414
_refine_ls_shift/su_max 0.000
_refine_ls_shift/su_mean 0.000
_refine_ls_structure_factor_coef Fsqd
_refine_ls_weighting_details 'w=1/[\s^2^(Fo^2^)+(0.0401P)^2^+0.3583P] where P=(Fo^2^+2Fc^2^)/3'
_refine_ls_weighting_scheme calc
_refine_ls_wR_factor_gt 0.0947
_refine_ls_wR_factor_ref 0.1025
_reflns_Friedel_coverage 0.770
_reflns_Friedel_fraction_full 0.997
_reflns_Friedel_fraction_max 0.995
_reflns_number_gt 5379
_reflns_number_total 6535
_reflns_threshold_expression 'I > 2\s(I)'
_cod_data_source_file d4ob00711e2.cif
_cod_data_source_block maa_270_p_0m
_cod_depositor_comments 'Adding full bibliography for 7160082.cif.'
_cod_original_cell_volume 2495.9(4)
_cod_database_code 7160082
_shelx_shelxl_version_number 2018/3
_shelx_space_group_comment
;
The symmetry employed for this shelxl refinement is uniquely defined
by the following loop, which should always be used as a source of
symmetry information in preference to the above space-group names.
They are only intended as comments.
;
_exptl_absorpt_special_details needle
_olex2_refinement_description
;
1. Fixed Uiso
 At 1.2 times of:
  All C(H) groups, All C(H,H) groups
 At 1.5 times of:
  All C(H,H,H) groups
2.a Ternary CH refined with riding coordinates:
 C009(H009), C00D(H00D), C00H(H00H), C00L(H00L)
2.b Secondary CH2 refined with riding coordinates:
 C00E(H00A,H00B), C00I(H00E,H00F), C00S(H00G,H00I)
2.c Aromatic/amide H refined with riding coordinates:
 C00C(H00C), C00J(H00J), C00P(H00P), C00Q(H00Q), C00R(H00R), C00T(H00T),
 C00V(H00V), C00W(H00W), C00X(H00X), C00Y(H00Y), C010(H010)
2.d Idealised Me refined as rotating group:
 C00U(H00K,H00M,H00N), C00Z(H00O,H00S,H00U)
;
_olex2_submission_special_instructions 'No special instructions were received'

loop_
_space_group_symop_operation_xyz
'x, y, z'
'-x+1/2, -y, z+1/2'
'-x, y+1/2, -z+1/2'
'x+1/2, -y+1/2, -z'

loop_
_atom_site_label
_atom_site_type_symbol
_atom_site_fract_x
_atom_site_fract_y
_atom_site_fract_z
_atom_site_U_iso_or_equiv
_atom_site_adp_type
_atom_site_occupancy
_atom_site_site_symmetry_order
_atom_site_calc_flag
_atom_site_refinement_flags_posn
_atom_site_refinement_flags_adp
_atom_site_refinement_flags_occupancy
_atom_site_disorder_assembly
_atom_site_disorder_group
O001 O -0.83359(17) -0.70449(16) -0.81662(6) 0.0530(4) Uani 1 1 d . . . . .
O002 O -0.85712(16) -0.41027(15) -0.76652(6) 0.0509(4) Uani 1 1 d . . . . .
O003 O -0.78718(17) -0.60034(15) -0.69033(5) 0.0515(4) Uani 1 1 d . . . . .
N004 N -0.49001(17) -0.42297(17) -0.72379(6) 0.0415(4) Uani 1 1 d . . . . .
O005 O -0.9676(2) -0.5162(2) -0.83228(6) 0.0685(5) Uani 1 1 d . . . . .
O006 O -0.2628(2) -0.6127(2) -0.62254(8) 0.0773(6) Uani 1 1 d . . . . .
N007 N -0.3076(2) -0.5352(2) -0.75036(7) 0.0558(5) Uani 1 1 d . . . . .
N008 N -0.4264(2) -0.4753(2) -0.76430(7) 0.0527(4) Uani 1 1 d . . . . .
C009 C -0.7498(2) -0.6146(2) -0.74019(7) 0.0397(4) Uani 1 1 d . . . . .
H009 H -0.670842 -0.678728 -0.744869 0.048 Uiso 1 1 calc R U . . .
C00A C -0.4189(2) -0.4154(2) -0.63186(8) 0.0457(5) Uani 1 1 d . . . . .
C00B C -0.4082(2) -0.44633(19) -0.68389(7) 0.0419(4) Uani 1 1 d . . . . .
C00C C -0.5422(2) -0.1867(2) -0.63625(8) 0.0487(5) Uani 1 1 d . . . . .
H00C H -0.534278 -0.186436 -0.670194 0.058 Uiso 1 1 calc R U . . .
C00D C -0.7194(2) -0.4711(2) -0.76073(7) 0.0408(4) Uani 1 1 d . . . . .
H00D H -0.673503 -0.479490 -0.792738 0.049 Uiso 1 1 calc R U . . .
C00E C -0.6353(2) -0.3741(2) -0.72821(8) 0.0470(5) Uani 1 1 d . . . . .
H00A H -0.636006 -0.281204 -0.742026 0.056 Uiso 1 1 calc R U . . .
H00B H -0.678189 -0.369869 -0.696015 0.056 Uiso 1 1 calc R U . . .
C00F C -0.2961(2) -0.5199(2) -0.70173(9) 0.0508(5) Uani 1 1 d . . . . .
C00G C -0.4879(2) -0.2999(2) -0.60980(8) 0.0457(5) Uani 1 1 d . . . . .
C00H C -0.8782(2) -0.6558(2) -0.77021(8) 0.0447(5) Uani 1 1 d . . . . .
H00H H -0.940043 -0.721339 -0.753145 0.054 Uiso 1 1 calc R U . . .
C00I C -0.1911(3) -0.5804(3) -0.66783(11) 0.0706(7) Uani 1 1 d . . . . .
H00E H -0.150860 -0.664082 -0.681847 0.085 Uiso 1 1 calc R U . . .
H00F H -0.115765 -0.514539 -0.661885 0.085 Uiso 1 1 calc R U . . .
C00J C -0.6058(3) -0.0777(3) -0.61370(10) 0.0624(6) Uani 1 1 d . . . . .
H00J H -0.640023 -0.003998 -0.632260 0.075 Uiso 1 1 calc R U . . .
C00K C -0.3421(3) -0.5073(3) -0.60320(9) 0.0602(6) Uani 1 1 d . . . . .
C00L C -0.9498(2) -0.5166(2) -0.78156(8) 0.0482(5) Uani 1 1 d . . . . .
H00L H -1.040543 -0.509173 -0.764706 0.058 Uiso 1 1 calc R U . . .
C00M C -0.8083(3) -0.6933(2) -0.61037(8) 0.0550(6) Uani 1 1 d . . . . .
C00N C -0.4949(3) -0.2936(3) -0.55779(8) 0.0579(6) Uani 1 1 d . . . . .
C00O C -0.9214(3) -0.6437(3) -0.85292(9) 0.0574(6) Uani 1 1 d . . . . .
C00P C -0.4253(3) -0.3977(4) -0.53037(9) 0.0754(8) Uani 1 1 d . . . . .
H00P H -0.432033 -0.395975 -0.496403 0.091 Uiso 1 1 calc R U . . .
C00Q C -0.6201(3) -0.0756(3) -0.56270(11) 0.0744(8) Uani 1 1 d . . . . .
H00Q H -0.667423 -0.002905 -0.547422 0.089 Uiso 1 1 calc R U . . .
C00R C -0.3490(3) -0.5001(4) -0.55205(10) 0.0775(8) Uani 1 1 d . . . . .
H00R H -0.301692 -0.565198 -0.532997 0.093 Uiso 1 1 calc R U . . .
C00S C -0.7599(4) -0.7203(3) -0.66165(9) 0.0751(9) Uani 1 1 d . . . . .
H00G H -0.659961 -0.740887 -0.661855 0.090 Uiso 1 1 calc R U . . .
H00I H -0.809713 -0.799608 -0.675118 0.090 Uiso 1 1 calc R U . . .
C00T C -0.5647(3) -0.1799(3) -0.53590(9) 0.0733(8) Uani 1 1 d . . . . .
H00T H -0.572716 -0.176809 -0.501981 0.088 Uiso 1 1 calc R U . . .
C00U C -0.8349(3) -0.6122(5) -0.89707(10) 0.0922(11) Uani 1 1 d . . . . .
H00K H -0.794860 -0.696737 -0.909532 0.138 Uiso 1 1 calc R U . . .
H00M H -0.760718 -0.549057 -0.888376 0.138 Uiso 1 1 calc R U . . .
H00N H -0.893248 -0.570580 -0.921730 0.138 Uiso 1 1 calc R U . . .
C00V C -0.9627(5) -0.7384(4) -0.54365(14) 0.1010(12) Uani 1 1 d . . . . .
H00V H -1.039304 -0.786566 -0.530939 0.121 Uiso 1 1 calc R U . . .
C00W C -0.8931(5) -0.6461(4) -0.51544(12) 0.0963(12) Uani 1 1 d . . . . .
H00W H -0.921155 -0.630678 -0.483268 0.116 Uiso 1 1 calc R U . . .
C00X C -0.9209(4) -0.7614(3) -0.59104(11) 0.0812(9) Uani 1 1 d . . . . .
H00X H -0.970213 -0.824638 -0.610255 0.097 Uiso 1 1 calc R U . . .
C00Y C -0.7404(4) -0.5997(4) -0.58125(11) 0.1004(12) Uani 1 1 d . . . . .
H00Y H -0.663910 -0.550740 -0.593627 0.121 Uiso 1 1 calc R U . . .
C00Z C -1.0463(4) -0.7349(4) -0.86369(16) 0.1092(14) Uani 1 1 d . . . . .
H00O H -1.090366 -0.761859 -0.833508 0.164 Uiso 1 1 calc R U . . .
H00S H -1.015731 -0.816350 -0.880970 0.164 Uiso 1 1 calc R U . . .
H00U H -1.112626 -0.684636 -0.883460 0.164 Uiso 1 1 calc R U . . .
C010 C -0.7831(5) -0.5769(5) -0.53422(12) 0.1176(16) Uani 1 1 d . . . . .
H010 H -0.735391 -0.512565 -0.514977 0.141 Uiso 1 1 calc R U . . .

loop_
_atom_site_aniso_label
_atom_site_aniso_U_11
_atom_site_aniso_U_22
_atom_site_aniso_U_33
_atom_site_aniso_U_23
_atom_site_aniso_U_13
_atom_site_aniso_U_12
O001 0.0538(9) 0.0554(9) 0.0498(9) -0.0105(7) -0.0136(7) 0.0146(7)
O002 0.0488(8) 0.0408(7) 0.0629(10) 0.0051(7) -0.0061(7) 0.0108(7)
O003 0.0735(10) 0.0439(8) 0.0370(7) 0.0065(6) 0.0041(7) 0.0117(8)
N004 0.0440(9) 0.0390(8) 0.0415(9) -0.0042(7) 0.0045(7) -0.0046(7)
O005 0.0818(12) 0.0722(11) 0.0515(9) -0.0003(8) -0.0146(9) 0.0322(10)
O006 0.0793(13) 0.0702(12) 0.0825(13) 0.0093(10) -0.0083(11) 0.0240(11)
N007 0.0465(10) 0.0566(11) 0.0642(12) -0.0189(9) 0.0078(9) -0.0064(9)
N008 0.0532(10) 0.0564(10) 0.0484(10) -0.0148(9) 0.0081(9) -0.0068(9)
C009 0.0449(10) 0.0378(9) 0.0363(9) 0.0031(8) 0.0008(8) 0.0075(8)
C00A 0.0452(11) 0.0474(11) 0.0446(10) 0.0025(9) 0.0001(9) -0.0049(10)
C00B 0.0428(10) 0.0362(9) 0.0468(11) -0.0019(8) 0.0023(9) -0.0054(8)
C00C 0.0584(13) 0.0458(12) 0.0418(11) -0.0058(9) 0.0024(9) -0.0066(10)
C00D 0.0427(10) 0.0395(9) 0.0400(10) 0.0021(8) -0.0004(8) 0.0063(8)
C00E 0.0528(11) 0.0381(10) 0.0500(12) -0.0030(9) -0.0017(10) 0.0030(9)
C00F 0.0426(11) 0.0471(11) 0.0625(13) -0.0087(10) 0.0022(10) -0.0037(10)
C00G 0.0461(11) 0.0501(11) 0.0408(10) -0.0035(9) 0.0023(9) -0.0112(9)
C00H 0.0443(10) 0.0439(10) 0.0459(11) 0.0045(9) 0.0006(9) -0.0013(9)
C00I 0.0548(14) 0.0760(17) 0.0809(19) -0.0125(15) -0.0040(13) 0.0135(14)
C00J 0.0742(17) 0.0518(13) 0.0611(14) -0.0092(11) 0.0051(13) 0.0009(12)
C00K 0.0583(13) 0.0643(15) 0.0582(14) 0.0089(12) -0.0063(11) 0.0024(12)
C00L 0.0400(10) 0.0569(12) 0.0476(11) 0.0020(10) 0.0016(9) 0.0107(9)
C00M 0.0749(15) 0.0480(12) 0.0419(11) 0.0101(10) -0.0009(11) 0.0011(12)
C00N 0.0608(14) 0.0725(16) 0.0405(11) -0.0019(11) 0.0035(10) -0.0116(13)
C00O 0.0481(12) 0.0695(15) 0.0545(13) -0.0084(11) -0.0157(11) 0.0156(12)
C00P 0.0820(18) 0.103(2) 0.0408(12) 0.0093(14) -0.0021(13) -0.0090(19)
C00Q 0.0845(19) 0.0746(18) 0.0643(16) -0.0248(14) 0.0138(15) 0.0020(16)
C00R 0.0790(18) 0.095(2) 0.0579(15) 0.0209(16) -0.0125(14) 0.0084(18)
C00S 0.127(3) 0.0530(14) 0.0457(13) 0.0141(11) 0.0094(15) 0.0203(16)
C00T 0.0805(19) 0.096(2) 0.0436(13) -0.0162(13) 0.0103(13) -0.0072(17)
C00U 0.0770(19) 0.147(3) 0.0529(16) 0.0039(19) -0.0028(14) 0.034(2)
C00V 0.101(3) 0.106(3) 0.096(3) 0.024(2) 0.035(2) -0.015(2)
C00W 0.141(3) 0.094(2) 0.0546(17) 0.0048(16) 0.025(2) 0.022(3)
C00X 0.099(2) 0.0713(17) 0.0733(18) 0.0085(15) -0.0031(17) -0.0291(18)
C00Y 0.112(3) 0.124(3) 0.0658(18) -0.0129(19) 0.0133(18) -0.058(2)
C00Z 0.085(2) 0.108(3) 0.135(3) -0.003(2) -0.061(2) -0.012(2)
C010 0.159(4) 0.133(3) 0.0608(19) -0.021(2) -0.001(2) -0.057(3)

loop_
_atom_type_symbol
_atom_type_description
_atom_type_scat_dispersion_real
_atom_type_scat_dispersion_imag
_atom_type_scat_source
C C 0.0033 0.0016 'International Tables Vol C Tables 4.2.6.8 and 6.1.1.4'
H H 0.0000 0.0000 'International Tables Vol C Tables 4.2.6.8 and 6.1.1.4'
N N 0.0061 0.0033 'International Tables Vol C Tables 4.2.6.8 and 6.1.1.4'
O O 0.0106 0.0060 'International Tables Vol C Tables 4.2.6.8 and 6.1.1.4'

loop_
_geom_angle_atom_site_label_1
_geom_angle_atom_site_label_2
_geom_angle_atom_site_label_3
_geom_angle
_geom_angle_site_symmetry_1
_geom_angle_site_symmetry_3
_geom_angle_publ_flag
C00H O001 C00O 108.20(16) . . ?
C00L O002 C00D 107.70(14) . . ?
C009 O003 C00S 114.03(16) . . ?
N008 N004 C00E 118.16(17) . . ?
C00B N004 N008 109.74(17) . . ?
C00B N004 C00E 131.29(17) . . ?
C00L O005 C00O 110.75(17) . . ?
C00K O006 C00I 115.4(2) . . ?
N008 N007 C00F 107.89(18) . . ?
N007 N008 N004 107.86(17) . . ?
O003 C009 H009 112.3 . . ?
O003 C009 C00D 108.41(16) . . ?
O003 C009 C00H 110.05(17) . . ?
C00D C009 H009 112.3 . . ?
C00D C009 C00H 100.98(15) . . ?
C00H C009 H009 112.3 . . ?
C00G C00A C00B 127.19(19) . . ?
C00K C00A C00B 112.6(2) . . ?
C00K C00A C00G 120.0(2) . . ?
N004 C00B C00A 135.24(19) . . ?
N004 C00B C00F 104.22(18) . . ?
C00F C00B C00A 120.5(2) . . ?
C00G C00C H00C 119.0 . . ?
C00J C00C H00C 119.0 . . ?
C00J C00C C00G 121.9(2) . . ?
O002 C00D C009 103.68(16) . . ?
O002 C00D H00D 109.8 . . ?
O002 C00D C00E 107.03(16) . . ?
C009 C00D H00D 109.8 . . ?
C00E C00D C009 116.34(17) . . ?
C00E C00D H00D 109.8 . . ?
N004 C00E C00D 110.34(16) . . ?
N004 C00E H00A 109.6 . . ?
N004 C00E H00B 109.6 . . ?
C00D C00E H00A 109.6 . . ?
C00D C00E H00B 109.6 . . ?
H00A C00E H00B 108.1 . . ?
N007 C00F C00B 110.2(2) . . ?
N007 C00F C00I 129.2(2) . . ?
C00B C00F C00I 120.3(2) . . ?
C00C C00G C00A 123.81(19) . . ?
C00C C00G C00N 117.6(2) . . ?
C00N C00G C00A 118.5(2) . . ?
O001 C00H C009 109.19(17) . . ?
O001 C00H H00H 113.1 . . ?
O001 C00H C00L 103.93(16) . . ?
C009 C00H H00H 113.1 . . ?
C009 C00H C00L 103.70(16) . . ?
C00L C00H H00H 113.1 . . ?
O006 C00I C00F 107.6(2) . . ?
O006 C00I H00E 110.2 . . ?
O006 C00I H00F 110.2 . . ?
C00F C00I H00E 110.2 . . ?
C00F C00I H00F 110.2 . . ?
H00E C00I H00F 108.5 . . ?
C00C C00J H00J 119.8 . . ?
C00C C00J C00Q 120.4(3) . . ?
C00Q C00J H00J 119.8 . . ?
O006 C00K C00A 122.9(2) . . ?
O006 C00K C00R 116.6(2) . . ?
C00A C00K C00R 120.4(3) . . ?
O002 C00L C00H 107.31(16) . . ?
O002 C00L H00L 111.1 . . ?
O005 C00L O002 111.26(19) . . ?
O005 C00L C00H 104.90(17) . . ?
O005 C00L H00L 111.1 . . ?
C00H C00L H00L 111.1 . . ?
C00X C00M C00S 121.4(3) . . ?
C00X C00M C00Y 117.6(3) . . ?
C00Y C00M C00S 121.0(3) . . ?
C00P C00N C00G 118.4(2) . . ?
C00T C00N C00G 118.5(2) . . ?
C00T C00N C00P 122.9(2) . . ?
O001 C00O C00U 108.9(2) . . ?
O001 C00O C00Z 111.0(2) . . ?
O005 C00O O001 105.08(17) . . ?
O005 C00O C00U 108.5(3) . . ?
O005 C00O C00Z 109.7(2) . . ?
C00U C00O C00Z 113.3(3) . . ?
C00N C00P H00P 118.9 . . ?
C00R C00P C00N 122.1(2) . . ?
C00R C00P H00P 118.9 . . ?
C00J C00Q H00Q 120.3 . . ?
C00T C00Q C00J 119.4(3) . . ?
C00T C00Q H00Q 120.3 . . ?
C00K C00R H00R 120.2 . . ?
C00P C00R C00K 119.7(3) . . ?
C00P C00R H00R 120.2 . . ?
O003 C00S C00M 108.6(2) . . ?
O003 C00S H00G 110.0 . . ?
O003 C00S H00I 110.0 . . ?
C00M C00S H00G 110.0 . . ?
C00M C00S H00I 110.0 . . ?
H00G C00S H00I 108.3 . . ?
C00N C00T H00T 119.0 . . ?
C00Q C00T C00N 122.0(2) . . ?
C00Q C00T H00T 119.0 . . ?
C00O C00U H00K 109.5 . . ?
C00O C00U H00M 109.5 . . ?
C00O C00U H00N 109.5 . . ?
H00K C00U H00M 109.5 . . ?
H00K C00U H00N 109.5 . . ?
H00M C00U H00N 109.5 . . ?
C00W C00V H00V 119.9 . . ?
C00W C00V C00X 120.2(3) . . ?
C00X C00V H00V 119.9 . . ?
C00V C00W H00W 120.3 . . ?
C010 C00W C00V 119.4(3) . . ?
C010 C00W H00W 120.3 . . ?
C00M C00X C00V 121.1(3) . . ?
C00M C00X H00X 119.5 . . ?
C00V C00X H00X 119.5 . . ?
C00M C00Y H00Y 119.5 . . ?
C00M C00Y C010 121.0(3) . . ?
C010 C00Y H00Y 119.5 . . ?
C00O C00Z H00O 109.5 . . ?
C00O C00Z H00S 109.5 . . ?
C00O C00Z H00U 109.5 . . ?
H00O C00Z H00S 109.5 . . ?
H00O C00Z H00U 109.5 . . ?
H00S C00Z H00U 109.5 . . ?
C00W C010 C00Y 120.8(3) . . ?
C00W C010 H010 119.6 . . ?
C00Y C010 H010 119.6 . . ?

loop_
_geom_bond_atom_site_label_1
_geom_bond_atom_site_label_2
_geom_bond_distance
_geom_bond_site_symmetry_2
_geom_bond_publ_flag
O001 C00H 1.416(3) . ?
O001 C00O 1.422(3) . ?
O002 C00D 1.442(2) . ?
O002 C00L 1.411(3) . ?
O003 C009 1.414(2) . ?
O003 C00S 1.419(3) . ?
N004 N008 1.358(2) . ?
N004 C00B 1.357(3) . ?
N004 C00E 1.463(3) . ?
O005 C00L 1.395(3) . ?
O005 C00O 1.419(3) . ?
O006 C00I 1.445(4) . ?
O006 C00K 1.370(3) . ?
N007 N008 1.323(3) . ?
N007 C00F 1.340(3) . ?
C009 H009 0.9800 . ?
C009 C00D 1.518(3) . ?
C009 C00H 1.522(3) . ?
C00A C00B 1.455(3) . ?
C00A C00G 1.424(3) . ?
C00A C00K 1.388(3) . ?
C00B C00F 1.369(3) . ?
C00C H00C 0.9300 . ?
C00C C00G 1.405(3) . ?
C00C C00J 1.358(3) . ?
C00D H00D 0.9800 . ?
C00D C00E 1.516(3) . ?
C00E H00A 0.9700 . ?
C00E H00B 0.9700 . ?
C00F C00I 1.480(4) . ?
C00G C00N 1.423(3) . ?
C00H H00H 0.9800 . ?
C00H C00L 1.533(3) . ?
C00I H00E 0.9700 . ?
C00I H00F 0.9700 . ?
C00J H00J 0.9300 . ?
C00J C00Q 1.400(4) . ?
C00K C00R 1.400(4) . ?
C00L H00L 0.9800 . ?
C00M C00S 1.497(3) . ?
C00M C00X 1.361(4) . ?
C00M C00Y 1.363(4) . ?
C00N C00P 1.414(4) . ?
C00N C00T 1.412(4) . ?
C00O C00U 1.490(4) . ?
C00O C00Z 1.505(4) . ?
C00P H00P 0.9300 . ?
C00P C00R 1.359(4) . ?
C00Q H00Q 0.9300 . ?
C00Q C00T 1.349(4) . ?
C00R H00R 0.9300 . ?
C00S H00G 0.9700 . ?
C00S H00I 0.9700 . ?
C00T H00T 0.9300 . ?
C00U H00K 0.9600 . ?
C00U H00M 0.9600 . ?
C00U H00N 0.9600 . ?
C00V H00V 0.9300 . ?
C00V C00W 1.348(5) . ?
C00V C00X 1.372(5) . ?
C00W H00W 0.9300 . ?
C00W C010 1.341(5) . ?
C00X H00X 0.9300 . ?
C00Y H00Y 0.9300 . ?
C00Y C010 1.365(5) . ?
C00Z H00O 0.9600 . ?
C00Z H00S 0.9600 . ?
C00Z H00U 0.9600 . ?
C010 H010 0.9300 . ?

loop_
_geom_torsion_atom_site_label_1
_geom_torsion_atom_site_label_2
_geom_torsion_atom_site_label_3
_geom_torsion_atom_site_label_4
_geom_torsion
_geom_torsion_site_symmetry_1
_geom_torsion_site_symmetry_2
_geom_torsion_site_symmetry_3
_geom_torsion_site_symmetry_4
_geom_torsion_publ_flag
O001 C00H C00L O002 -105.16(18) . . . . ?
O001 C00H C00L O005 13.3(2) . . . . ?
O002 C00D C00E N004 -175.41(16) . . . . ?
O003 C009 C00D O002 -75.16(19) . . . . ?
O003 C009 C00D C00E 42.0(2) . . . . ?
O003 C009 C00H O001 -164.86(15) . . . . ?
O003 C009 C00H C00L 84.82(19) . . . . ?
N004 C00B C00F N007 2.3(2) . . . . ?
N004 C00B C00F C00I -172.4(2) . . . . ?
O006 C00K C00R C00P 179.7(3) . . . . ?
N007 C00F C00I O006 -143.6(2) . . . . ?
N008 N004 C00B C00A 179.8(2) . . . . ?
N008 N004 C00B C00F -2.6(2) . . . . ?
N008 N004 C00E C00D 39.8(2) . . . . ?
N008 N007 C00F C00B -1.2(3) . . . . ?
N008 N007 C00F C00I 172.8(2) . . . . ?
C009 O003 C00S C00M -178.2(2) . . . . ?
C009 C00D C00E N004 69.3(2) . . . . ?
C009 C00H C00L O002 9.0(2) . . . . ?
C009 C00H C00L O005 127.41(18) . . . . ?
C00A C00B C00F N007 -179.57(19) . . . . ?
C00A C00B C00F C00I 5.7(3) . . . . ?
C00A C00G C00N C00P 3.9(3) . . . . ?
C00A C00G C00N C00T -179.3(2) . . . . ?
C00A C00K C00R C00P -3.7(5) . . . . ?
C00B N004 N008 N007 1.9(2) . . . . ?
C00B N004 C00E C00D -128.8(2) . . . . ?
C00B C00A C00G C00C -8.5(3) . . . . ?
C00B C00A C00G C00N 175.7(2) . . . . ?
C00B C00A C00K O006 1.5(3) . . . . ?
C00B C00A C00K C00R -174.9(2) . . . . ?
C00B C00F C00I O006 30.0(3) . . . . ?
C00C C00G C00N C00P -172.2(2) . . . . ?
C00C C00G C00N C00T 4.6(3) . . . . ?
C00C C00J C00Q C00T 2.9(4) . . . . ?
C00D O002 C00L O005 -97.11(18) . . . . ?
C00D O002 C00L C00H 17.1(2) . . . . ?
C00D C009 C00H O001 80.72(18) . . . . ?
C00D C009 C00H C00L -29.59(19) . . . . ?
C00E N004 N008 N007 -168.97(17) . . . . ?
C00E N004 C00B C00A -11.0(4) . . . . ?
C00E N004 C00B C00F 166.7(2) . . . . ?
C00F N007 N008 N004 -0.4(2) . . . . ?
C00G C00A C00B N004 -30.6(4) . . . . ?
C00G C00A C00B C00F 152.0(2) . . . . ?
C00G C00A C00K O006 -173.8(2) . . . . ?
C00G C00A C00K C00R 9.8(4) . . . . ?
C00G C00C C00J C00Q -0.5(4) . . . . ?
C00G C00N C00P C00R 2.1(4) . . . . ?
C00G C00N C00T C00Q -2.4(4) . . . . ?
C00H O001 C00O O005 27.3(2) . . . . ?
C00H O001 C00O C00U 143.3(2) . . . . ?
C00H O001 C00O C00Z -91.3(3) . . . . ?
C00H C009 C00D O002 40.49(18) . . . . ?
C00H C009 C00D C00E 157.67(17) . . . . ?
C00I O006 C00K C00A 37.0(3) . . . . ?
C00I O006 C00K C00R -146.5(3) . . . . ?
C00J C00C C00G C00A -179.2(2) . . . . ?
C00J C00C C00G C00N -3.3(3) . . . . ?
C00J C00Q C00T C00N -1.4(5) . . . . ?
C00K O006 C00I C00F -50.2(3) . . . . ?
C00K C00A C00B N004 154.5(2) . . . . ?
C00K C00A C00B C00F -22.9(3) . . . . ?
C00K C00A C00G C00C 166.0(2) . . . . ?
C00K C00A C00G C00N -9.8(3) . . . . ?
C00L O002 C00D C009 -36.6(2) . . . . ?
C00L O002 C00D C00E -160.15(17) . . . . ?
C00L O005 C00O O001 -18.4(3) . . . . ?
C00L O005 C00O C00U -134.7(2) . . . . ?
C00L O005 C00O C00Z 101.0(3) . . . . ?
C00M C00Y C010 C00W 0.0(7) . . . . ?
C00N C00P C00R C00K -2.3(5) . . . . ?
C00O O001 C00H C009 -135.13(19) . . . . ?
C00O O001 C00H C00L -25.0(2) . . . . ?
C00O O005 C00L O002 118.9(2) . . . . ?
C00O O005 C00L C00H 3.2(3) . . . . ?
C00P C00N C00T C00Q 174.3(3) . . . . ?
C00S O003 C009 C00D -154.3(2) . . . . ?
C00S O003 C009 C00H 96.2(2) . . . . ?
C00S C00M C00X C00V 178.5(3) . . . . ?
C00S C00M C00Y C010 -178.9(4) . . . . ?
C00T C00N C00P C00R -174.6(3) . . . . ?
C00V C00W C010 C00Y -0.6(7) . . . . ?
C00W C00V C00X C00M 0.6(6) . . . . ?
C00X C00M C00S O003 111.5(3) . . . . ?
C00X C00M C00Y C010 0.8(6) . . . . ?
C00X C00V C00W C010 0.2(7) . . . . ?
C00Y C00M C00S O003 -68.8(4) . . . . ?
C00Y C00M C00X C00V -1.2(5) . . . . ?
